data_7207002
loop_
_publ_author_name
'Bai, Shi-Qiang'
'Yong, Anna Marie'
'Hu, Jian Jin'
'Young, David J.'
'Zhang, Xinhai'
'Zong, Yun'
'Xu, Jianwei'
'Zuo, Jing-Lin'
'Hor, T. S. Andy'

_publ_section_title
;
 Zinc, cobalt and copper coordination polymers with different structural
 motifs from picolyl-triazole hybrid ligands
;
_journal_issue 3
_journal_name_full CrystEngComm
_journal_page_first 961
_journal_paper_doi 10.1039/c1ce05808h
_journal_volume 14
_journal_year 2012
_chemical_formula_sum 'C14 H20 Cl2 N4 Zn'
_chemical_formula_weight 380.61
_chemical_name_systematic
;
?
;
_space_group_IT_number 14
_symmetry_cell_setting monoclinic
_symmetry_space_group_name_Hall '-P 2ybc'
_symmetry_space_group_name_H-M 'P 1 21/c 1'
_atom_sites_solution_hydrogens geom
_atom_sites_solution_primary direct
_atom_sites_solution_secondary difmap
_audit_creation_method SHELXL-97
_cell_angle_alpha 90.00
_cell_angle_beta 96.7300(10)
_cell_angle_gamma 90.00
_cell_formula_units_Z 4
_cell_length_a 11.9395(6)
_cell_length_b 8.8292(5)
_cell_length_c 15.6367(9)
_cell_measurement_reflns_used 3686
_cell_measurement_temperature 100(2)
_cell_measurement_theta_max 27.29
_cell_measurement_theta_min 2.62
_cell_volume 1637.00(16)
_computing_cell_refinement 'Bruker SMART'
_computing_data_collection 'Bruker SMART'
_computing_data_reduction 'Bruker SAINT'
_computing_molecular_graphics 'Bruker SHELXTL'
_computing_publication_material 'Bruker SHELXTL'
_computing_structure_refinement 'SHELXL-97 (Sheldrick, 1997)'
_computing_structure_solution 'SHELXS-97 (Sheldrick, 1990)'
_diffrn_ambient_temperature 100(2)
_diffrn_measured_fraction_theta_full 0.997
_diffrn_measured_fraction_theta_max 0.997
_diffrn_measurement_device_type 'CCD area detector'
_diffrn_measurement_method 'phi and omega scans'
_diffrn_radiation_monochromator graphite
_diffrn_radiation_source 'fine-focus sealed tube'
_diffrn_radiation_type MoK\a
_diffrn_radiation_wavelength 0.71073
_diffrn_reflns_av_R_equivalents 0.0312
_diffrn_reflns_av_sigmaI/netI 0.0357
_diffrn_reflns_limit_h_max 12
_diffrn_reflns_limit_h_min -15
_diffrn_reflns_limit_k_max 9
_diffrn_reflns_limit_k_min -11
_diffrn_reflns_limit_l_max 20
_diffrn_reflns_limit_l_min -20
_diffrn_reflns_number 11283
_diffrn_reflns_theta_full 27.50
_diffrn_reflns_theta_max 27.50
_diffrn_reflns_theta_min 1.72
_exptl_absorpt_coefficient_mu 1.825
_exptl_absorpt_correction_T_max 0.7842
_exptl_absorpt_correction_T_min 0.7117
_exptl_absorpt_correction_type multi-scan
_exptl_absorpt_process_details 'Sadabs,(Sheldrick 2001)'
_exptl_crystal_colour Colourless
_exptl_crystal_density_diffrn 1.544
_exptl_crystal_density_meas ?
_exptl_crystal_density_method 'not measured'
_exptl_crystal_description Block
_exptl_crystal_F_000 784
_exptl_crystal_size_max 0.20
_exptl_crystal_size_mid 0.16
_exptl_crystal_size_min 0.14
_refine_diff_density_max 0.763
_refine_diff_density_min -0.254
_refine_diff_density_rms 0.090
_refine_ls_extinction_method none
_refine_ls_goodness_of_fit_ref 1.044
_refine_ls_hydrogen_treatment constr
_refine_ls_matrix_type full
_refine_ls_number_parameters 191
_refine_ls_number_reflns 3750
_refine_ls_number_restraints 0
_refine_ls_restrained_S_all 1.044
_refine_ls_R_factor_all 0.0426
_refine_ls_R_factor_gt 0.0353
_refine_ls_shift/su_max 0.001
_refine_ls_shift/su_mean 0.000
_refine_ls_structure_factor_coef Fsqd
_refine_ls_weighting_details 'calc w=1/[\s^2^(Fo^2^)+(0.0490P)^2^+0.2998P] where P=(Fo^2^+2Fc^2^)/3'
_refine_ls_weighting_scheme calc
_refine_ls_wR_factor_gt 0.0835
_refine_ls_wR_factor_ref 0.0866
_reflns_number_gt 3255
_reflns_number_total 3750
_reflns_threshold_expression >2sigma(I)
_cod_data_source_file c1ce05808h.txt
_cod_data_source_block 9493
_cod_depositor_comments
;
The following automatic conversions were performed:

'_symmetry_cell_setting' value 'Monoclinic' changed to 'monoclinic'
according to /home/saulius/struct/CIF-dictionaries/cif_core.dic
dictionary named 'cif_core.dic' version 2.4.1 from
2010-06-29.

'_exptl_absorpt_correction_type' value 'Multi-scan'
changed to 'multi-scan' according to
/home/saulius/struct/CIF-dictionaries/cif_core.dic dictionary named
'cif_core.dic' version 2.4.1 from 2010-06-29.

Automatic conversion script
Id: cif_fix_values 1715 2011-07-08 13:25:40Z adriana 

The following automatic conversions were performed:

'_exptl_crystal_density_meas' value 'Not Measured' was changed to '?'
- the value is perceived as not measured.

Automatic conversion script
Id: cif_fix_values 3008 2015-01-20 13:52:24Z robertas 
;
_cod_original_sg_symbol_H-M P2(1)/c
_cod_database_code 7207002

loop_
_symmetry_equiv_pos_as_xyz
'x, y, z'
'-x, y+1/2, -z+1/2'
'-x, -y, -z'
'x, -y-1/2, z-1/2'

loop_
_atom_site_label
_atom_site_type_symbol
_atom_site_fract_x
_atom_site_fract_y
_atom_site_fract_z
_atom_site_U_iso_or_equiv
_atom_site_adp_type
_atom_site_occupancy
_atom_site_symmetry_multiplicity
_atom_site_calc_flag
_atom_site_refinement_flags
Zn1 Zn 0.283335(19) 0.55820(3) 0.129753(15) 0.01572(9) Uani 1 1 d .
Cl1 Cl 0.15032(5) 0.66524(7) 0.19696(4) 0.02363(14) Uani 1 1 d .
Cl2 Cl 0.45157(4) 0.66734(7) 0.14064(4) 0.02401(14) Uani 1 1 d .
N1 N 0.28388(14) 0.3302(2) 0.15815(11) 0.0167(4) Uani 1 1 d .
N2 N 0.19076(15) 0.2798(2) 0.18688(11) 0.0173(4) Uani 1 1 d .
N3 N 0.20167(15) 0.1296(2) 0.19182(11) 0.0170(4) Uani 1 1 d .
N4 N 0.22893(15) -0.0470(2) 0.50022(11) 0.0157(4) Uani 1 1 d .
C1 C 0.11927(18) 0.0426(3) 0.23338(14) 0.0185(5) Uani 1 1 d .
H1A H 0.1037 -0.0539 0.2020 0.022 Uiso 1 1 calc R
H1B H 0.0478 0.1003 0.2303 0.022 Uiso 1 1 calc R
C2 C 0.12473(18) -0.0845(2) 0.46438(14) 0.0176(4) Uani 1 1 d .
H2 H 0.0744 -0.1297 0.4996 0.021 Uiso 1 1 calc R
C3 C 0.08776(18) -0.0598(2) 0.37824(15) 0.0184(4) Uani 1 1 d .
H3 H 0.0140 -0.0893 0.3548 0.022 Uiso 1 1 calc R
C4 C 0.16052(18) 0.0092(2) 0.32634(14) 0.0164(4) Uani 1 1 d .
C5 C 0.26855(19) 0.0443(3) 0.36309(14) 0.0183(4) Uani 1 1 d .
H5 H 0.3209 0.0895 0.3295 0.022 Uiso 1 1 calc R
C6 C 0.29934(18) 0.0131(3) 0.44892(14) 0.0192(5) Uani 1 1 d .
H6 H 0.3743 0.0354 0.4729 0.023 Uiso 1 1 calc R
C7 C 0.30102(18) 0.0829(3) 0.16683(14) 0.0187(5) Uani 1 1 d .
H7 H 0.3280 -0.0181 0.1646 0.022 Uiso 1 1 calc R
C8 C 0.35392(18) 0.2121(3) 0.14558(13) 0.0177(4) Uani 1 1 d .
C9 C 0.46860(18) 0.2331(3) 0.11710(15) 0.0215(5) Uani 1 1 d .
H9A H 0.5113 0.3075 0.1555 0.026 Uiso 1 1 calc R
H9B H 0.4600 0.2753 0.0580 0.026 Uiso 1 1 calc R
C10 C 0.53575(18) 0.0864(3) 0.11803(15) 0.0194(5) Uani 1 1 d .
H10A H 0.4937 0.0115 0.0796 0.023 Uiso 1 1 calc R
H10B H 0.5454 0.0441 0.1771 0.023 Uiso 1 1 calc R
C11 C 0.65124(18) 0.1135(3) 0.08834(14) 0.0191(4) Uani 1 1 d .
H11A H 0.6935 0.1866 0.1279 0.023 Uiso 1 1 calc R
H11B H 0.6410 0.1596 0.0302 0.023 Uiso 1 1 calc R
C12 C 0.72079(18) -0.0313(3) 0.08539(15) 0.0192(5) Uani 1 1 d .
H12A H 0.7323 -0.0767 0.1437 0.023 Uiso 1 1 calc R
H12B H 0.6783 -0.1051 0.0464 0.023 Uiso 1 1 calc R
C13 C 0.83504(19) -0.0022(3) 0.05437(16) 0.0225(5) Uani 1 1 d .
H13A H 0.8790 0.0673 0.0951 0.027 Uiso 1 1 calc R
H13B H 0.8235 0.0484 -0.0025 0.027 Uiso 1 1 calc R
C14 C 0.9026(2) -0.1473(3) 0.04664(19) 0.0309(6) Uani 1 1 d .
H14A H 0.9181 -0.1949 0.1034 0.046 Uiso 1 1 calc R
H14B H 0.9740 -0.1230 0.0246 0.046 Uiso 1 1 calc R
H14C H 0.8591 -0.2173 0.0069 0.046 Uiso 1 1 calc R

loop_
_atom_site_aniso_label
_atom_site_aniso_U_11
_atom_site_aniso_U_22
_atom_site_aniso_U_33
_atom_site_aniso_U_23
_atom_site_aniso_U_13
_atom_site_aniso_U_12
Zn1 0.01431(14) 0.01513(15) 0.01818(14) -0.00006(10) 0.00390(9) 0.00042(9)
Cl1 0.0209(3) 0.0218(3) 0.0294(3) -0.0055(2) 0.0079(2) 0.0042(2)
Cl2 0.0158(3) 0.0272(3) 0.0289(3) 0.0029(2) 0.0020(2) -0.0042(2)
N1 0.0162(9) 0.0168(9) 0.0178(9) 0.0001(7) 0.0048(7) 0.0000(7)
N2 0.0165(9) 0.0169(9) 0.0189(9) 0.0012(7) 0.0044(7) 0.0014(7)
N3 0.0170(9) 0.0164(10) 0.0183(9) 0.0017(7) 0.0051(7) 0.0010(7)
N4 0.0151(9) 0.0142(9) 0.0181(9) -0.0024(7) 0.0036(7) 0.0004(7)
C1 0.0166(10) 0.0171(11) 0.0222(11) -0.0013(9) 0.0037(8) -0.0017(8)
C2 0.0152(10) 0.0156(11) 0.0230(11) 0.0011(9) 0.0059(8) -0.0007(8)
C3 0.0139(10) 0.0161(11) 0.0248(11) -0.0018(9) 0.0013(8) -0.0004(8)
C4 0.0173(10) 0.0124(10) 0.0194(10) -0.0019(8) 0.0019(8) 0.0009(8)
C5 0.0167(11) 0.0181(11) 0.0213(11) -0.0002(9) 0.0072(8) -0.0021(9)
C6 0.0146(10) 0.0206(11) 0.0224(11) -0.0017(9) 0.0020(8) -0.0019(9)
C7 0.0193(11) 0.0162(11) 0.0210(11) -0.0003(9) 0.0036(8) 0.0051(9)
C8 0.0177(10) 0.0180(11) 0.0179(10) 0.0013(9) 0.0043(8) 0.0045(9)
C9 0.0182(11) 0.0192(12) 0.0285(12) 0.0037(10) 0.0086(9) 0.0021(9)
C10 0.0171(10) 0.0189(12) 0.0230(11) 0.0005(9) 0.0056(8) 0.0024(9)
C11 0.0187(11) 0.0168(11) 0.0221(11) 0.0010(9) 0.0043(8) 0.0023(9)
C12 0.0174(11) 0.0183(12) 0.0228(11) 0.0009(9) 0.0062(8) 0.0018(9)
C13 0.0180(11) 0.0197(12) 0.0306(12) 0.0014(10) 0.0063(9) 0.0028(9)
C14 0.0203(12) 0.0213(13) 0.0538(17) 0.0014(12) 0.0149(11) 0.0044(10)

loop_
_atom_type_symbol
_atom_type_description
_atom_type_scat_dispersion_real
_atom_type_scat_dispersion_imag
_atom_type_scat_source
C C 0.0033 0.0016 'International Tables Vol C Tables 4.2.6.8 and 6.1.1.4'
H H 0.0000 0.0000 'International Tables Vol C Tables 4.2.6.8 and 6.1.1.4'
N N 0.0061 0.0033 'International Tables Vol C Tables 4.2.6.8 and 6.1.1.4'
Cl Cl 0.1484 0.1585 'International Tables Vol C Tables 4.2.6.8 and 6.1.1.4'
Zn Zn 0.2839 1.4301 'International Tables Vol C Tables 4.2.6.8 and 6.1.1.4'

loop_
_geom_angle_atom_site_label_1
_geom_angle_atom_site_label_2
_geom_angle_atom_site_label_3
_geom_angle
_geom_angle_site_symmetry_1
_geom_angle_site_symmetry_3
N4 Zn1 N1 99.09(7) 4_565 .
N4 Zn1 Cl1 109.06(5) 4_565 .
N1 Zn1 Cl1 107.38(5) . .
N4 Zn1 Cl2 105.99(5) 4_565 .
N1 Zn1 Cl2 115.35(5) . .
Cl1 Zn1 Cl2 118.13(2) . .
N2 N1 C8 110.21(18) . .
N2 N1 Zn1 114.80(13) . .
C8 N1 Zn1 134.53(15) . .
N1 N2 N3 105.86(17) . .
N2 N3 C7 111.62(18) . .
N2 N3 C1 118.85(18) . .
C7 N3 C1 128.79(19) . .
C6 N4 C2 117.61(19) . .
C6 N4 Zn1 117.49(14) . 4_566
C2 N4 Zn1 124.68(15) . 4_566
N3 C1 C4 111.79(18) . .
N4 C2 C3 122.7(2) . .
C2 C3 C4 119.0(2) . .
C5 C4 C3 118.0(2) . .
C5 C4 C1 122.6(2) . .
C3 C4 C1 119.37(19) . .
C6 C5 C4 119.3(2) . .
N4 C6 C5 123.3(2) . .
N3 C7 C8 105.16(19) . .
C7 C8 N1 107.14(18) . .
C7 C8 C9 129.8(2) . .
N1 C8 C9 123.0(2) . .
C8 C9 C10 112.95(19) . .
C9 C10 C11 110.94(19) . .
C10 C11 C12 113.05(19) . .
C13 C12 C11 112.23(19) . .
C12 C13 C14 112.6(2) . .

loop_
_geom_bond_atom_site_label_1
_geom_bond_atom_site_label_2
_geom_bond_distance
_geom_bond_site_symmetry_2
Zn1 N4 2.0558(18) 4_565
Zn1 N1 2.0614(19) .
Zn1 Cl1 2.2161(6) .
Zn1 Cl2 2.2163(6) .
N1 N2 1.324(2) .
N1 C8 1.365(3) .
N2 N3 1.334(3) .
N3 C7 1.356(3) .
N3 C1 1.459(3) .
N4 C6 1.338(3) .
N4 C2 1.345(3) .
N4 Zn1 2.0557(18) 4_566
C1 C4 1.508(3) .
C2 C3 1.385(3) .
C3 C4 1.396(3) .
C4 C5 1.384(3) .
C5 C6 1.377(3) .
C7 C8 1.364(3) .
C8 C9 1.500(3) .
C9 C10 1.523(3) .
C10 C11 1.525(3) .
C11 C12 1.529(3) .
C12 C13 1.522(3) .
C13 C14 1.527(3) .
